data_7223565
loop_
_publ_author_name
'Han, Shan-Shan'
'Shi, Lu-Lu'
'Li, Ke'
'Zhao, Shan'
'Li, Bao-Long'
'Wu, Bing'

_publ_section_title
;
 Syntheses, structures and luminescence of a series of coordination
 polymers constructed with 4-substituted 1,2,4-triazole and biscarboxylate
 co-ligands
;
_journal_issue 129
_journal_name_full 'RSC Adv.'
_journal_page_first 107166
_journal_paper_doi 10.1039/C5RA19936K
_journal_volume 5
_journal_year 2015
_chemical_formula_sum 'C58 H52 Cd3 N12 O18'
_chemical_formula_weight 1542.32
_chemical_name_systematic
; 
 ? 
;
_space_group_IT_number 15
_symmetry_cell_setting monoclinic
_symmetry_space_group_name_Hall '-C 2yc'
_symmetry_space_group_name_H-M 'C 1 2/c 1'
_atom_sites_solution_hydrogens geom
_atom_sites_solution_primary direct
_atom_sites_solution_secondary difmap
_audit_creation_method SHELXL-97
_audit_update_record
;
2015-11-03 deposited with the CCDC.
2015-12-03 downloaded from the CCDC.
;
_cell_angle_alpha 90.00
_cell_angle_beta 96.646(3)
_cell_angle_gamma 90.00
_cell_formula_units_Z 4
_cell_length_a 16.6815(17)
_cell_length_b 21.985(2)
_cell_length_c 17.129(2)
_cell_measurement_reflns_used 11289
_cell_measurement_temperature 293(2)
_cell_measurement_theta_max 27.5
_cell_measurement_theta_min 3.0
_cell_volume 6239.7(11)
_computing_cell_refinement CrystalClear
_computing_data_collection CrystalClear
_computing_data_reduction CrystalStructure
_computing_molecular_graphics 'Bruker SHELXTL'
_computing_publication_material 'Bruker SHELXTL'
_computing_structure_refinement 'SHELXL-97 (Sheldrick, 1997)'
_computing_structure_solution 'SHELXS-97 (Sheldrick, 1990)'
_diffrn_ambient_temperature 293(2)
_diffrn_detector_area_resol_mean 14.63
_diffrn_measured_fraction_theta_full 0.990
_diffrn_measured_fraction_theta_max 0.990
_diffrn_measurement_device_type 'Rigaku Saturn CCD'
_diffrn_measurement_method \w
_diffrn_radiation_monochromator graphite
_diffrn_radiation_source 'fine-focus sealed tube'
_diffrn_radiation_type MoK\a
_diffrn_radiation_wavelength 0.71075
_diffrn_reflns_av_R_equivalents 0.0406
_diffrn_reflns_av_sigmaI/netI 0.0384
_diffrn_reflns_limit_h_max 21
_diffrn_reflns_limit_h_min -21
_diffrn_reflns_limit_k_max 24
_diffrn_reflns_limit_k_min -28
_diffrn_reflns_limit_l_max 22
_diffrn_reflns_limit_l_min -22
_diffrn_reflns_number 28328
_diffrn_reflns_theta_full 27.48
_diffrn_reflns_theta_max 27.48
_diffrn_reflns_theta_min 3.08
_diffrn_standards_decay_% 0
_diffrn_standards_interval_count 0
_diffrn_standards_interval_time 0
_diffrn_standards_number 0
_exptl_absorpt_coefficient_mu 1.094
_exptl_absorpt_correction_T_max 0.8109
_exptl_absorpt_correction_T_min 0.6688
_exptl_absorpt_correction_type multi-scan
_exptl_absorpt_process_details 'Jacobson, R. (1998) Private communication'
_exptl_crystal_colour yellow
_exptl_crystal_density_diffrn 1.642
_exptl_crystal_density_method 'not measured'
_exptl_crystal_description prism
_exptl_crystal_F_000 3088
_exptl_crystal_size_max 0.40
_exptl_crystal_size_mid 0.30
_exptl_crystal_size_min 0.20
_refine_diff_density_max 1.621
_refine_diff_density_min -0.669
_refine_diff_density_rms 0.094
_refine_ls_extinction_method none
_refine_ls_goodness_of_fit_ref 1.049
_refine_ls_hydrogen_treatment mixed
_refine_ls_matrix_type full
_refine_ls_number_parameters 420
_refine_ls_number_reflns 7089
_refine_ls_number_restraints 5
_refine_ls_restrained_S_all 1.049
_refine_ls_R_factor_all 0.0542
_refine_ls_R_factor_gt 0.0482
_refine_ls_shift/su_max 0.000
_refine_ls_shift/su_mean 0.000
_refine_ls_structure_factor_coef Fsqd
_refine_ls_weighting_details 'calc w=1/[\s^2^(Fo^2^)+(0.0950P)^2^+3.4200P] where P=(Fo^2^+2Fc^2^)/3'
_refine_ls_weighting_scheme calc
_refine_ls_wR_factor_gt 0.1398
_refine_ls_wR_factor_ref 0.1452
_reflns_number_gt 6544
_reflns_number_total 7089
_reflns_threshold_expression >2sigma(I)
_cod_data_source_file c5ra19936k2.cif
_cod_data_source_block cd14bdcbtpm
_cod_depositor_comments
;
The following automatic conversions were performed:

'_symmetry_cell_setting' value 'Monoclinic' changed to 'monoclinic'
according to
/usr/data/users/saulius/crontab/automatic-downloads/rss-feeds/RSC/lib/dictionaries/cif_core.dic
dictionary named 'cif_core.dic' version 2.4.2 from 2011-04-26.

'_exptl_absorpt_correction_type' value 'Multi-scan' changed to
'multi-scan' according to
/usr/data/users/saulius/crontab/automatic-downloads/rss-feeds/RSC/lib/dictionaries/cif_core.dic
dictionary named 'cif_core.dic' version 2.4.2 from 2011-04-26.

Automatic conversion script
Id: cif_fix_values 4268 2015-11-12 08:31:59Z antanas 
;
_cod_original_sg_symbol_H-M C2/c
_cod_database_code 7223565

loop_
_symmetry_equiv_pos_as_xyz
'x, y, z'
'-x, y, -z+1/2'
'x+1/2, y+1/2, z'
'-x+1/2, y+1/2, -z+1/2'
'-x, -y, -z'
'x, -y, z-1/2'
'-x+1/2, -y+1/2, -z'
'x+1/2, -y+1/2, z-1/2'

loop_
_atom_site_label
_atom_site_type_symbol
_atom_site_fract_x
_atom_site_fract_y
_atom_site_fract_z
_atom_site_U_iso_or_equiv
_atom_site_adp_type
_atom_site_occupancy
_atom_site_symmetry_multiplicity
_atom_site_calc_flag
_atom_site_refinement_flags
Cd1 Cd 0.266376(17) -0.164290(12) 0.193426(15) 0.02616(11) Uani 1 1 d .
Cd2 Cd 0.2500 -0.2500 0.0000 0.02476(12) Uani 1 2 d S
O1 O 0.2600(2) -0.26391(12) 0.13571(16) 0.0361(7) Uani 1 1 d .
O2 O 0.3875(3) -0.27693(18) 0.1881(3) 0.0695(12) Uani 1 1 d .
O3 O 0.3009(4) -0.58008(17) 0.2632(3) 0.0820(16) Uani 1 1 d .
O4 O 0.1720(4) -0.55736(18) 0.2622(2) 0.0775(15) Uani 1 1 d .
O5 O 0.3156(2) -0.19515(18) 0.3151(2) 0.0533(9) Uani 1 1 d D
O6 O 0.1873(2) -0.21906(17) 0.29088(19) 0.0544(9) Uani 1 1 d .
O7 O 0.4740(3) -0.2370(3) 0.3713(3) 0.0923(15) Uani 1 1 d D
H1W H 0.4873(17) -0.2691(16) 0.342(3) 0.111 Uiso 1 1 d D
H2W H 0.4601(13) -0.209(2) 0.333(3) 0.111 Uiso 1 1 d D
O8 O 0.0614(4) -0.2768(3) 0.1732(4) 0.0959(18) Uani 0.90 1 d P
O9 O -0.0443(9) -0.1721(7) 0.1780(8) 0.113(3) Uani 0.40 1 d P
O10 O 0.5000 -0.0117(5) 0.2500 0.113(3) Uani 0.80 2 d SP
O11 O 0.0000 -0.3796(7) 0.2500 0.113(3) Uani 0.60 2 d SP
N1 N 0.1563(2) -0.15221(16) 0.0933(2) 0.0344(8) Uani 1 1 d .
N2 N 0.1455(2) -0.18400(17) 0.0236(2) 0.0360(8) Uani 1 1 d .
N3 N 0.0384(2) -0.12783(16) 0.0327(2) 0.0353(8) Uani 1 1 d .
N4 N -0.6472(2) -0.14424(15) 0.10007(19) 0.0302(7) Uani 1 1 d .
N5 N -0.6529(2) -0.17588(16) 0.0309(2) 0.0337(8) Uani 1 1 d .
N6 N -0.5463(2) -0.11849(16) 0.0360(2) 0.0328(7) Uani 1 1 d .
C1 C -0.2609(3) -0.0012(2) -0.0427(3) 0.0464(12) Uani 1 1 d .
H1A H -0.2570 0.0373 -0.0148 0.056 Uiso 1 1 calc R
H1B H -0.2672 0.0076 -0.0985 0.056 Uiso 1 1 calc R
C2 C -0.1827(2) -0.0362(2) -0.0222(3) 0.0388(10) Uani 1 1 d .
C3 C -0.1244(3) -0.0148(3) 0.0344(3) 0.0573(14) Uani 1 1 d .
H3A H -0.1341 0.0208 0.0611 0.069 Uiso 1 1 calc R
C4 C -0.0519(3) -0.0444(3) 0.0525(3) 0.0607(15) Uani 1 1 d .
H4A H -0.0127 -0.0287 0.0902 0.073 Uiso 1 1 calc R
C5 C -0.0385(3) -0.0975(2) 0.0142(3) 0.0385(9) Uani 1 1 d .
C6 C -0.0950(3) -0.1205(2) -0.0419(3) 0.0518(13) Uani 1 1 d .
H6A H -0.0856 -0.1566 -0.0678 0.062 Uiso 1 1 calc R
C7 C -0.1670(3) -0.0889(2) -0.0595(4) 0.0568(14) Uani 1 1 d .
H7A H -0.2057 -0.1042 -0.0979 0.068 Uiso 1 1 calc R
C8 C -0.3349(2) -0.03472(19) -0.0227(3) 0.0353(9) Uani 1 1 d .
C9 C -0.3416(3) -0.0522(2) 0.0535(3) 0.0474(11) Uani 1 1 d .
H9A H -0.2986 -0.0451 0.0920 0.057 Uiso 1 1 calc R
C10 C -0.4108(3) -0.0800(2) 0.0746(3) 0.0453(11) Uani 1 1 d .
H10A H -0.4145 -0.0917 0.1263 0.054 Uiso 1 1 calc R
C11 C -0.4740(2) -0.08981(18) 0.0162(2) 0.0329(8) Uani 1 1 d .
C12 C -0.4685(3) -0.0735(2) -0.0599(3) 0.0504(12) Uani 1 1 d .
H12A H -0.5116 -0.0806 -0.0985 0.060 Uiso 1 1 calc R
C13 C -0.3988(3) -0.0465(3) -0.0794(3) 0.0489(12) Uani 1 1 d .
H13A H -0.3947 -0.0362 -0.1314 0.059 Uiso 1 1 calc R
C14 C 0.0923(3) -0.1191(2) 0.0971(3) 0.0400(10) Uani 1 1 d .
H14A H 0.0847 -0.0930 0.1383 0.048 Uiso 1 1 calc R
C15 C 0.0749(3) -0.1682(2) -0.0124(3) 0.0423(11) Uani 1 1 d .
H15A H 0.0529 -0.1824 -0.0614 0.051 Uiso 1 1 calc R
C16 C -0.5824(2) -0.11001(18) 0.1024(2) 0.0321(8) Uani 1 1 d .
H16A H -0.5640 -0.0839 0.1433 0.038 Uiso 1 1 calc R
C17 C -0.5928(3) -0.16008(19) -0.0064(3) 0.0352(9) Uani 1 1 d .
H17A H -0.5831 -0.1751 -0.0551 0.042 Uiso 1 1 calc R
C18 C 0.2990(3) -0.36017(18) 0.1916(3) 0.0368(9) Uani 1 1 d .
C19 C 0.3601(4) -0.4009(2) 0.2137(4) 0.0557(14) Uani 1 1 d .
H19A H 0.4136 -0.3887 0.2156 0.067 Uiso 1 1 calc R
C20 C 0.3419(4) -0.4600(2) 0.2332(4) 0.0638(16) Uani 1 1 d .
H20A H 0.3836 -0.4872 0.2479 0.077 Uiso 1 1 calc R
C21 C 0.2635(4) -0.4790(2) 0.2313(3) 0.0512(13) Uani 1 1 d .
C22 C 0.2025(4) -0.4382(2) 0.2108(4) 0.0628(16) Uani 1 1 d .
H22A H 0.1490 -0.4501 0.2109 0.075 Uiso 1 1 calc R
C23 C 0.2205(3) -0.3792(2) 0.1899(3) 0.0551(13) Uani 1 1 d .
H23A H 0.1787 -0.3521 0.1747 0.066 Uiso 1 1 calc R
C24 C 0.3185(3) -0.29600(19) 0.1706(3) 0.0380(9) Uani 1 1 d .
C25 C 0.2435(5) -0.5439(2) 0.2540(3) 0.0638(18) Uani 1 1 d .
C26 C 0.2506(3) -0.2343(2) 0.4213(3) 0.0441(11) Uani 1 1 d .
C27 C 0.3157(4) -0.2204(3) 0.4755(3) 0.0563(14) Uani 1 1 d .
H27A H 0.3604 -0.2007 0.4594 0.068 Uiso 1 1 calc R
C28 C 0.3148(4) -0.2358(3) 0.5545(3) 0.0581(14) Uani 1 1 d .
H28A H 0.3585 -0.2259 0.5910 0.070 Uiso 1 1 calc R
C29 C 0.2503(3) -0.2153(2) 0.3367(3) 0.0443(11) Uani 1 1 d .

loop_
_atom_site_aniso_label
_atom_site_aniso_U_11
_atom_site_aniso_U_22
_atom_site_aniso_U_33
_atom_site_aniso_U_23
_atom_site_aniso_U_13
_atom_site_aniso_U_12
Cd1 0.03439(18) 0.02358(17) 0.02047(16) 0.00077(9) 0.00295(11) -0.00119(10)
Cd2 0.0260(2) 0.0235(2) 0.0249(2) -0.00471(13) 0.00302(15) -0.00070(13)
O1 0.057(2) 0.0248(13) 0.0264(14) 0.0045(11) 0.0046(13) 0.0041(13)
O2 0.059(3) 0.054(2) 0.091(3) 0.027(2) -0.009(2) -0.0178(19)
O3 0.140(5) 0.033(2) 0.064(3) 0.0184(17) -0.026(3) -0.007(2)
O4 0.133(5) 0.045(2) 0.057(3) 0.0061(18) 0.025(3) -0.034(3)
O5 0.058(2) 0.067(2) 0.0352(18) 0.0195(16) 0.0071(16) 0.0057(18)
O6 0.068(3) 0.068(2) 0.0266(16) 0.0069(15) 0.0027(16) 0.0010(19)
O7 0.074(3) 0.127(4) 0.073(3) 0.008(3) -0.002(3) 0.019(3)
O8 0.084(4) 0.107(4) 0.096(4) -0.043(4) 0.005(3) -0.014(3)
O9 0.085(5) 0.175(8) 0.073(4) 0.046(7) -0.016(4) -0.056(8)
O10 0.085(5) 0.175(8) 0.073(4) 0.046(7) -0.016(4) -0.056(8)
O11 0.085(5) 0.175(8) 0.073(4) 0.046(7) -0.016(4) -0.056(8)
N1 0.0326(18) 0.0384(18) 0.0305(18) -0.0079(14) -0.0038(14) 0.0106(14)
N2 0.0294(18) 0.043(2) 0.0338(19) -0.0138(15) -0.0033(14) 0.0083(15)
N3 0.0276(17) 0.045(2) 0.0330(18) -0.0052(15) 0.0016(14) 0.0115(14)
N4 0.0322(17) 0.0297(16) 0.0296(17) -0.0031(13) 0.0076(13) -0.0058(13)
N5 0.0357(19) 0.0343(18) 0.0315(18) -0.0085(14) 0.0061(14) -0.0100(15)
N6 0.0299(17) 0.0369(18) 0.0321(17) -0.0045(14) 0.0060(14) -0.0069(14)
C1 0.024(2) 0.050(3) 0.066(3) 0.026(2) 0.008(2) 0.0041(18)
C2 0.0200(18) 0.046(2) 0.052(3) 0.013(2) 0.0087(17) 0.0040(16)
C3 0.046(3) 0.064(3) 0.059(3) -0.016(3) -0.004(2) 0.024(2)
C4 0.045(3) 0.078(4) 0.056(3) -0.021(3) -0.010(2) 0.021(3)
C5 0.031(2) 0.048(3) 0.037(2) 0.0016(19) 0.0037(17) 0.0082(18)
C6 0.037(2) 0.048(3) 0.067(3) -0.015(2) -0.010(2) 0.006(2)
C7 0.036(3) 0.056(3) 0.073(4) -0.005(3) -0.016(2) 0.001(2)
C8 0.0236(18) 0.035(2) 0.048(2) 0.0122(18) 0.0057(17) 0.0047(15)
C9 0.033(2) 0.069(3) 0.039(2) 0.005(2) 0.0018(19) -0.016(2)
C10 0.035(2) 0.066(3) 0.034(2) 0.003(2) 0.0025(18) -0.015(2)
C11 0.027(2) 0.035(2) 0.037(2) 0.0039(16) 0.0065(16) -0.0041(16)
C12 0.036(2) 0.077(3) 0.036(2) 0.016(2) -0.0034(19) -0.010(2)
C13 0.033(2) 0.077(3) 0.036(2) 0.020(2) -0.0001(18) -0.005(2)
C14 0.035(2) 0.049(3) 0.036(2) -0.0092(19) 0.0004(18) 0.0099(19)
C15 0.037(2) 0.053(3) 0.035(2) -0.0131(19) -0.0019(18) 0.0105(19)
C16 0.031(2) 0.033(2) 0.033(2) -0.0049(16) 0.0091(16) -0.0055(16)
C17 0.037(2) 0.041(2) 0.029(2) -0.0072(16) 0.0084(17) -0.0088(17)
C18 0.049(3) 0.025(2) 0.036(2) 0.0044(16) 0.0031(19) 0.0011(18)
C19 0.055(3) 0.042(3) 0.069(4) 0.019(2) 0.002(3) 0.005(2)
C20 0.084(4) 0.039(3) 0.067(4) 0.020(3) 0.002(3) 0.023(3)
C21 0.086(4) 0.034(2) 0.033(2) 0.0075(18) 0.000(2) -0.006(2)
C22 0.072(4) 0.046(3) 0.068(4) 0.020(3) -0.004(3) -0.019(3)
C23 0.060(3) 0.035(3) 0.068(3) 0.017(2) -0.002(3) 0.001(2)
C24 0.056(3) 0.027(2) 0.032(2) 0.0026(16) 0.0074(19) -0.0007(19)
C25 0.128(6) 0.034(3) 0.025(2) 0.0052(19) -0.007(3) -0.014(3)
C26 0.064(3) 0.041(2) 0.028(2) 0.0087(18) 0.005(2) -0.003(2)
C27 0.066(4) 0.068(4) 0.035(3) 0.018(2) 0.007(2) -0.014(3)
C28 0.069(4) 0.069(3) 0.035(3) 0.010(2) -0.001(2) -0.019(3)
C29 0.064(3) 0.041(3) 0.029(2) 0.0048(18) 0.013(2) 0.004(2)

loop_
_atom_type_symbol
_atom_type_description
_atom_type_scat_dispersion_real
_atom_type_scat_dispersion_imag
_atom_type_scat_source
C C 0.0033 0.0016 'International Tables Vol C Tables 4.2.6.8 and 6.1.1.4'
H H 0.0000 0.0000 'International Tables Vol C Tables 4.2.6.8 and 6.1.1.4'
Cd Cd -0.8075 1.2024 'International Tables Vol C Tables 4.2.6.8 and 6.1.1.4'
N N 0.0061 0.0033 'International Tables Vol C Tables 4.2.6.8 and 6.1.1.4'
O O 0.0106 0.0060 'International Tables Vol C Tables 4.2.6.8 and 6.1.1.4'

loop_
_geom_angle_atom_site_label_1
_geom_angle_atom_site_label_2
_geom_angle_atom_site_label_3
_geom_angle
_geom_angle_site_symmetry_1
_geom_angle_site_symmetry_3
O5 Cd1 N4 120.41(13) . 1_655
O5 Cd1 O3 94.69(14) . 4
N4 Cd1 O3 115.48(16) 1_655 4
O5 Cd1 N1 150.31(14) . .
N4 Cd1 N1 88.35(13) 1_655 .
O3 Cd1 N1 77.36(13) 4 .
O5 Cd1 O1 95.74(12) . .
N4 Cd1 O1 83.73(11) 1_655 .
O3 Cd1 O1 148.89(15) 4 .
N1 Cd1 O1 79.12(11) . .
O5 Cd1 O6 54.02(13) . .
N4 Cd1 O6 162.47(12) 1_655 .
O3 Cd1 O6 82.04(16) 4 .
N1 Cd1 O6 96.34(13) . .
O1 Cd1 O6 80.61(11) . .
O5 Cd1 O4 85.07(14) . 4
N4 Cd1 O4 77.08(13) 1_655 4
O3 Cd1 O4 52.22(17) 4 4
N1 Cd1 O4 110.51(14) . 4
O1 Cd1 O4 158.05(14) . 4
O6 Cd1 O4 116.50(13) . 4
O5 Cd1 C29 27.32(14) . .
N4 Cd1 C29 146.07(14) 1_655 .
O3 Cd1 C29 86.49(15) 4 .
N1 Cd1 C29 122.98(15) . .
O1 Cd1 C29 89.49(12) . .
O6 Cd1 C29 26.79(13) . .
O4 Cd1 C29 100.48(14) 4 .
N5 Cd2 N5 180.00(12) 1_655 7_445
N5 Cd2 O1 95.89(12) 1_655 7_545
N5 Cd2 O1 84.11(12) 7_445 7_545
N5 Cd2 O1 84.11(12) 1_655 .
N5 Cd2 O1 95.89(12) 7_445 .
O1 Cd2 O1 180.0 7_545 .
N5 Cd2 N2 92.28(13) 1_655 .
N5 Cd2 N2 87.72(13) 7_445 .
O1 Cd2 N2 97.01(12) 7_545 .
O1 Cd2 N2 82.99(12) . .
N5 Cd2 N2 87.72(13) 1_655 7_545
N5 Cd2 N2 92.28(13) 7_445 7_545
O1 Cd2 N2 82.99(12) 7_545 7_545
O1 Cd2 N2 97.01(12) . 7_545
N2 Cd2 N2 180.00(17) . 7_545
C24 O1 Cd2 119.7(3) . .
C24 O1 Cd1 108.2(3) . .
Cd2 O1 Cd1 106.59(10) . .
C25 O3 Cd1 99.1(4) . 4_545
C25 O4 Cd1 84.2(4) . 4_545
C29 O5 Cd1 98.2(3) . .
C29 O6 Cd1 85.4(3) . .
H1W O7 H2W 101(3) . .
C14 N1 N2 107.5(3) . .
C14 N1 Cd1 126.6(3) . .
N2 N1 Cd1 125.6(2) . .
C15 N2 N1 107.1(3) . .
C15 N2 Cd2 136.9(3) . .
N1 N2 Cd2 116.0(2) . .
C14 N3 C15 104.8(4) . .
C14 N3 C5 127.0(4) . .
C15 N3 C5 128.2(4) . .
C16 N4 N5 107.0(3) . .
C16 N4 Cd1 131.6(3) . 1_455
N5 N4 Cd1 121.0(2) . 1_455
C17 N5 N4 108.1(3) . .
C17 N5 Cd2 129.6(3) . 1_455
N4 N5 Cd2 122.1(3) . 1_455
C17 N6 C16 105.0(3) . .
C17 N6 C11 128.0(4) . .
C16 N6 C11 127.0(3) . .
C8 C1 C2 113.7(4) . .
C8 C1 H1A 108.8 . .
C2 C1 H1A 108.8 . .
C8 C1 H1B 108.8 . .
C2 C1 H1B 108.8 . .
H1A C1 H1B 107.7 . .
C7 C2 C3 117.5(4) . .
C7 C2 C1 121.9(5) . .
C3 C2 C1 120.6(5) . .
C2 C3 C4 122.0(5) . .
C2 C3 H3A 119.0 . .
C4 C3 H3A 119.0 . .
C5 C4 C3 118.9(5) . .
C5 C4 H4A 120.6 . .
C3 C4 H4A 120.6 . .
C6 C5 C4 121.1(4) . .
C6 C5 N3 120.4(4) . .
C4 C5 N3 118.5(4) . .
C5 C6 C7 118.5(5) . .
C5 C6 H6A 120.7 . .
C7 C6 H6A 120.7 . .
C2 C7 C6 122.1(5) . .
C2 C7 H7A 119.0 . .
C6 C7 H7A 119.0 . .
C9 C8 C13 118.3(4) . .
C9 C8 C1 120.6(4) . .
C13 C8 C1 121.1(4) . .
C8 C9 C10 122.0(4) . .
C8 C9 H9A 119.0 . .
C10 C9 H9A 119.0 . .
C11 C10 C9 117.8(4) . .
C11 C10 H10A 121.1 . .
C9 C10 H10A 121.1 . .
C12 C11 C10 121.4(4) . .
C12 C11 N6 119.4(4) . .
C10 C11 N6 119.2(4) . .
C11 C12 C13 119.6(4) . .
C11 C12 H12A 120.2 . .
C13 C12 H12A 120.2 . .
C8 C13 C12 120.9(4) . .
C8 C13 H13A 119.5 . .
C12 C13 H13A 119.5 . .
N1 C14 N3 110.6(4) . .
N1 C14 H14A 124.7 . .
N3 C14 H14A 124.7 . .
N2 C15 N3 110.0(4) . .
N2 C15 H15A 125.0 . .
N3 C15 H15A 125.0 . .
N4 C16 N6 109.7(3) . .
N4 C16 H16A 125.1 . .
N6 C16 H16A 125.1 . .
N5 C17 N6 110.2(4) . .
N5 C17 H17A 124.9 . .
N6 C17 H17A 124.9 . .
C23 C18 C19 118.8(4) . .
C23 C18 C24 120.9(4) . .
C19 C18 C24 120.3(5) . .
C18 C19 C20 120.2(5) . .
C18 C19 H19A 119.9 . .
C20 C19 H19A 119.9 . .
C21 C20 C19 121.0(5) . .
C21 C20 H20A 119.5 . .
C19 C20 H20A 119.5 . .
C22 C21 C20 119.0(5) . .
C22 C21 C25 120.0(6) . .
C20 C21 C25 121.0(6) . .
C21 C22 C23 120.1(6) . .
C21 C22 H22A 119.9 . .
C23 C22 H22A 119.9 . .
C18 C23 C22 120.9(5) . .
C18 C23 H23A 119.6 . .
C22 C23 H23A 119.6 . .
O2 C24 O1 124.2(4) . .
O2 C24 C18 119.0(4) . .
O1 C24 C18 116.8(4) . .
O4 C25 O3 124.3(5) . .
O4 C25 C21 119.2(6) . .
O3 C25 C21 116.4(7) . .
C27 C26 C28 119.5(4) . 7_546
C27 C26 C29 120.1(5) . .
C28 C26 C29 120.4(5) 7_546 .
C26 C27 C28 120.1(5) . .
C26 C27 H27A 119.9 . .
C28 C27 H27A 119.9 . .
C26 C28 C27 120.3(5) 7_546 .
C26 C28 H28A 119.8 7_546 .
C27 C28 H28A 119.8 . .
O6 C29 O5 122.0(4) . .
O6 C29 C26 120.0(5) . .
O5 C29 C26 118.0(5) . .
O6 C29 Cd1 67.9(2) . .
O5 C29 Cd1 54.5(2) . .
C26 C29 Cd1 169.9(4) . .

loop_
_geom_bond_atom_site_label_1
_geom_bond_atom_site_label_2
_geom_bond_distance
_geom_bond_site_symmetry_2
Cd1 O5 2.254(3) .
Cd1 N4 2.316(3) 1_655
Cd1 O3 2.331(4) 4
Cd1 N1 2.377(3) .
Cd1 O1 2.400(3) .
Cd1 O6 2.547(4) .
Cd1 O4 2.642(5) 4
Cd1 C29 2.740(4) .
Cd2 N5 2.316(3) 1_655
Cd2 N5 2.316(3) 7_445
Cd2 O1 2.331(3) 7_545
Cd2 O1 2.331(3) .
Cd2 N2 2.339(3) .
Cd2 N2 2.339(3) 7_545
O1 C24 1.294(5) .
O2 C24 1.228(6) .
O3 C25 1.241(9) .
O3 Cd1 2.331(4) 4_545
O4 C25 1.254(9) .
O4 Cd1 2.642(5) 4_545
O5 C29 1.271(6) .
O6 C29 1.239(6) .
O7 H1W 0.91(2) .
O7 H2W 0.91(2) .
N1 C14 1.300(5) .
N1 N2 1.377(5) .
N2 C15 1.311(6) .
N3 C14 1.354(5) .
N3 C15 1.365(6) .
N3 C5 1.447(5) .
N4 C16 1.313(5) .
N4 N5 1.368(5) .
N4 Cd1 2.316(3) 1_455
N5 C17 1.295(6) .
N5 Cd2 2.316(3) 1_455
N6 C17 1.354(5) .
N6 C16 1.361(5) .
N6 C11 1.436(5) .
C1 C8 1.512(6) .
C1 C2 1.519(6) .
C1 H1A 0.9700 .
C1 H1B 0.9700 .
C2 C7 1.364(7) .
C2 C3 1.375(7) .
C3 C4 1.377(7) .
C3 H3A 0.9300 .
C4 C5 1.370(7) .
C4 H4A 0.9300 .
C5 C6 1.364(6) .
C6 C7 1.391(7) .
C6 H6A 0.9300 .
C7 H7A 0.9300 .
C8 C9 1.377(6) .
C8 C13 1.381(6) .
C9 C10 1.391(6) .
C9 H9A 0.9300 .
C10 C11 1.383(6) .
C10 H10A 0.9300 .
C11 C12 1.366(6) .
C12 C13 1.381(7) .
C12 H12A 0.9300 .
C13 H13A 0.9300 .
C14 H14A 0.9300 .
C15 H15A 0.9300 .
C16 H16A 0.9300 .
C17 H17A 0.9300 .
C18 C23 1.373(7) .
C18 C19 1.376(7) .
C18 C24 1.501(6) .
C19 C20 1.383(7) .
C19 H19A 0.9300 .
C20 C21 1.371(9) .
C20 H20A 0.9300 .
C21 C22 1.370(8) .
C21 C25 1.525(7) .
C22 C23 1.388(7) .
C22 H22A 0.9300 .
C23 H23A 0.9300 .
C26 C27 1.379(7) .
C26 C28 1.378(7) 7_546
C26 C29 1.507(6) .
C27 C28 1.397(7) .
C27 H27A 0.9300 .
C28 C26 1.378(7) 7_546
C28 H28A 0.9300 .

loop_
_geom_hbond_atom_site_label_D
_geom_hbond_atom_site_label_H
_geom_hbond_atom_site_label_A
_geom_hbond_distance_DH
_geom_hbond_distance_HA
_geom_hbond_distance_DA
_geom_hbond_angle_DHA
_geom_hbond_site_symmetry_A
O7 H1W O2 0.91(2) 2.21(2) 2.773(7) 119(2) 2_655
O7 H2W O5 0.91(2) 2.41(2) 2.858(6) 110.2(19) .

loop_
_geom_torsion_atom_site_label_1
_geom_torsion_atom_site_label_2
_geom_torsion_atom_site_label_3
_geom_torsion_atom_site_label_4
_geom_torsion
_geom_torsion_site_symmetry_1
_geom_torsion_site_symmetry_4
N5 Cd2 O1 C24 -80.6(3) 1_655 .
N5 Cd2 O1 C24 99.4(3) 7_445 .
N2 Cd2 O1 C24 -173.6(3) . .
N2 Cd2 O1 C24 6.4(3) 7_545 .
N5 Cd2 O1 Cd1 42.46(14) 1_655 .
N5 Cd2 O1 Cd1 -137.54(14) 7_445 .
N2 Cd2 O1 Cd1 -50.58(14) . .
N2 Cd2 O1 Cd1 129.42(14) 7_545 .
O5 Cd1 O1 C24 -32.5(3) . .
N4 Cd1 O1 C24 87.6(3) 1_655 .
O3 Cd1 O1 C24 -141.5(3) 4 .
N1 Cd1 O1 C24 177.1(3) . .
O6 Cd1 O1 C24 -84.5(3) . .
O4 Cd1 O1 C24 58.6(4) 4 .
C29 Cd1 O1 C24 -59.1(3) . .
O5 Cd1 O1 Cd2 -162.44(14) . .
N4 Cd1 O1 Cd2 -42.39(14) 1_655 .
O3 Cd1 O1 Cd2 88.6(3) 4 .
N1 Cd1 O1 Cd2 47.14(14) . .
O6 Cd1 O1 Cd2 145.52(15) . .
O4 Cd1 O1 Cd2 -71.4(3) 4 .
C29 Cd1 O1 Cd2 170.92(16) . .
N4 Cd1 O5 C29 -163.7(3) 1_655 .
O3 Cd1 O5 C29 73.0(3) 4 .
N1 Cd1 O5 C29 0.4(5) . .
O1 Cd1 O5 C29 -77.6(3) . .
O6 Cd1 O5 C29 -3.6(3) . .
O4 Cd1 O5 C29 124.4(3) 4 .
O5 Cd1 O6 C29 3.7(3) . .
N4 Cd1 O6 C29 80.9(5) 1_655 .
O3 Cd1 O6 C29 -98.0(3) 4 .
N1 Cd1 O6 C29 -174.3(3) . .
O1 Cd1 O6 C29 107.9(3) . .
O4 Cd1 O6 C29 -57.6(3) 4 .
O5 Cd1 N1 C14 62.7(5) . .
N4 Cd1 N1 C14 -130.9(4) 1_655 .
O3 Cd1 N1 C14 -14.4(4) 4 .
O1 Cd1 N1 C14 145.1(4) . .
O6 Cd1 N1 C14 66.0(4) . .
O4 Cd1 N1 C14 -55.4(4) 4 .
C29 Cd1 N1 C14 62.9(4) . .
O5 Cd1 N1 N2 -110.4(4) . .
N4 Cd1 N1 N2 55.9(3) 1_655 .
O3 Cd1 N1 N2 172.5(4) 4 .
O1 Cd1 N1 N2 -28.0(3) . .
O6 Cd1 N1 N2 -107.1(4) . .
O4 Cd1 N1 N2 131.5(3) 4 .
C29 Cd1 N1 N2 -110.2(3) . .
C14 N1 N2 C15 0.5(5) . .
Cd1 N1 N2 C15 174.7(3) . .
C14 N1 N2 Cd2 -178.8(3) . .
Cd1 N1 N2 Cd2 -4.6(4) . .
N5 Cd2 N2 C15 132.2(5) 1_655 .
N5 Cd2 N2 C15 -47.8(5) 7_445 .
O1 Cd2 N2 C15 36.0(5) 7_545 .
O1 Cd2 N2 C15 -144.0(5) . .
N5 Cd2 N2 N1 -48.9(3) 1_655 .
N5 Cd2 N2 N1 131.1(3) 7_445 .
O1 Cd2 N2 N1 -145.1(3) 7_545 .
O1 Cd2 N2 N1 34.9(3) . .
C16 N4 N5 C17 -0.3(5) . .
Cd1 N4 N5 C17 -173.6(3) 1_455 .
C16 N4 N5 Cd2 174.6(3) . 1_455
Cd1 N4 N5 Cd2 1.3(4) 1_455 1_455
C8 C1 C2 C7 66.1(7) . .
C8 C1 C2 C3 -115.0(6) . .
C7 C2 C3 C4 1.0(9) . .
C1 C2 C3 C4 -177.9(5) . .
C2 C3 C4 C5 -1.4(10) . .
C3 C4 C5 C6 0.9(9) . .
C3 C4 C5 N3 179.0(5) . .
C14 N3 C5 C6 -164.0(5) . .
C15 N3 C5 C6 20.6(8) . .
C14 N3 C5 C4 17.9(7) . .
C15 N3 C5 C4 -157.5(5) . .
C4 C5 C6 C7 0.0(9) . .
N3 C5 C6 C7 -178.1(5) . .
C3 C2 C7 C6 -0.1(9) . .
C1 C2 C7 C6 178.8(5) . .
C5 C6 C7 C2 -0.4(9) . .
C2 C1 C8 C9 59.2(7) . .
C2 C1 C8 C13 -123.3(5) . .
C13 C8 C9 C10 -1.2(8) . .
C1 C8 C9 C10 176.3(5) . .
C8 C9 C10 C11 -0.2(8) . .
C9 C10 C11 C12 0.9(8) . .
C9 C10 C11 N6 180.0(5) . .
C17 N6 C11 C12 38.3(7) . .
C16 N6 C11 C12 -142.6(5) . .
C17 N6 C11 C10 -140.8(5) . .
C16 N6 C11 C10 38.3(6) . .
C10 C11 C12 C13 -0.2(8) . .
N6 C11 C12 C13 -179.3(5) . .
C9 C8 C13 C12 1.9(8) . .
C1 C8 C13 C12 -175.6(5) . .
C11 C12 C13 C8 -1.2(9) . .
N2 N1 C14 N3 0.5(5) . .
Cd1 N1 C14 N3 -173.6(3) . .
C15 N3 C14 N1 -1.3(5) . .
C5 N3 C14 N1 -177.5(4) . .
N1 N2 C15 N3 -1.3(6) . .
Cd2 N2 C15 N3 177.7(3) . .
C14 N3 C15 N2 1.5(6) . .
C5 N3 C15 N2 177.7(4) . .
N5 N4 C16 N6 0.4(5) . .
Cd1 N4 C16 N6 172.7(3) 1_455 .
C17 N6 C16 N4 -0.3(5) . .
C11 N6 C16 N4 -179.6(4) . .
N4 N5 C17 N6 0.1(5) . .
Cd2 N5 C17 N6 -174.3(3) 1_455 .
C16 N6 C17 N5 0.1(5) . .
C11 N6 C17 N5 179.4(4) . .
C23 C18 C19 C20 0.5(9) . .
C24 C18 C19 C20 179.8(5) . .
C18 C19 C20 C21 -0.3(9) . .
C19 C20 C21 C22 -1.0(9) . .
C19 C20 C21 C25 -179.1(5) . .
C20 C21 C22 C23 2.1(9) . .
C25 C21 C22 C23 -179.8(5) . .
C19 C18 C23 C22 0.5(9) . .
C24 C18 C23 C22 -178.7(5) . .
C21 C22 C23 C18 -1.9(9) . .
Cd2 O1 C24 O2 80.1(6) . .
Cd1 O1 C24 O2 -42.1(6) . .
Cd2 O1 C24 C18 -100.8(4) . .
Cd1 O1 C24 C18 136.9(3) . .
C23 C18 C24 O2 164.9(5) . .
C19 C18 C24 O2 -14.3(7) . .
C23 C18 C24 O1 -14.1(7) . .
C19 C18 C24 O1 166.6(5) . .
Cd1 O4 C25 O3 4.1(5) 4_545 .
Cd1 O4 C25 C21 -175.7(4) 4_545 .
Cd1 O3 C25 O4 -4.7(6) 4_545 .
Cd1 O3 C25 C21 175.1(3) 4_545 .
C22 C21 C25 O4 -8.0(8) . .
C20 C21 C25 O4 170.1(5) . .
C22 C21 C25 O3 172.2(5) . .
C20 C21 C25 O3 -9.7(8) . .
C28 C26 C27 C28 -0.8(10) 7_546 .
C29 C26 C27 C28 177.5(5) . .
C26 C27 C28 C26 0.9(10) . 7_546
Cd1 O6 C29 O5 -6.3(5) . .
Cd1 O6 C29 C26 173.0(4) . .
Cd1 O5 C29 O6 7.1(5) . .
Cd1 O5 C29 C26 -172.1(4) . .
C27 C26 C29 O6 -168.6(5) . .
C28 C26 C29 O6 9.7(7) 7_546 .
C27 C26 C29 O5 10.7(7) . .
C28 C26 C29 O5 -171.0(5) 7_546 .
C27 C26 C29 Cd1 -29(2) . .
C28 C26 C29 Cd1 149.3(19) 7_546 .
O5 Cd1 C29 O6 -173.5(5) . .
N4 Cd1 C29 O6 -147.8(3) 1_655 .
O3 Cd1 C29 O6 79.3(3) 4 .
N1 Cd1 C29 O6 6.8(3) . .
O1 Cd1 C29 O6 -69.9(3) . .
O4 Cd1 C29 O6 129.8(3) 4 .
N4 Cd1 C29 O5 25.7(4) 1_655 .
O3 Cd1 C29 O5 -107.3(3) 4 .
N1 Cd1 C29 O5 -179.7(3) . .
O1 Cd1 C29 O5 103.6(3) . .
O6 Cd1 C29 O5 173.5(5) . .
O4 Cd1 C29 O5 -56.7(3) 4 .
O5 Cd1 C29 C26 44(2) . .
N4 Cd1 C29 C26 70(2) 1_655 .
O3 Cd1 C29 C26 -63(2) 4 .
N1 Cd1 C29 C26 -136(2) . .
O1 Cd1 C29 C26 147(2) . .
O6 Cd1 C29 C26 -143(2) . .
O4 Cd1 C29 C26 -13(2) 4 .
